data_7156543
loop_
_publ_author_name
'Li, Fengli'
'Sun, Weiguang'
'Guan, Jiankun'
'Lu, Yuanyuan'
'Lin, Shuang'
'Zhang, Sitian'
'Gao, Weixi'
'Liu, Junjun'
'Du, Guang'
'Wang, Jianping'
'Zhu, Hucheng'
'Qi, Changxing'
'Hu, Zhengxi'
'Zhang, Yonghui'

_publ_section_title
;
 Anti-inflammatory fusicoccane-type diterpenoids from the phytopathogenic
 fungus Alternaria brassicicola.
;
_journal_issue 45
_journal_name_full 'Organic &amp; biomolecular chemistry'
_journal_page_first 8751
_journal_page_last 8760
_journal_paper_doi 10.1039/c8ob02353k
_journal_volume 16
_journal_year 2018
_chemical_absolute_configuration ad
_chemical_formula_moiety 'C21 H32 O5'
_chemical_formula_sum 'C21 H32 O5'
_chemical_formula_weight 364.46
_space_group_crystal_system orthorhombic
_space_group_IT_number 19
_space_group_name_Hall 'P 2ac 2ab'
_space_group_name_H-M_alt 'P 21 21 21'
_symmetry_space_group_name_Hall 'P 2ac 2ab'
_symmetry_space_group_name_H-M 'P 21 21 21'
_atom_sites_solution_hydrogens geom
_atom_sites_solution_primary direct
_atom_sites_solution_secondary difmap
_audit_creation_method SHELXL-2014/7
_audit_update_record
;
2018-08-07 deposited with the CCDC.
2018-10-18 downloaded from the CCDC.
;
_cell_angle_alpha 90
_cell_angle_beta 90
_cell_angle_gamma 90
_cell_formula_units_Z 12
_cell_length_a 8.8265(2)
_cell_length_b 21.6150(4)
_cell_length_c 30.7813(5)
_cell_measurement_reflns_used 9830
_cell_measurement_temperature 100(2)
_cell_measurement_theta_max 70.22
_cell_measurement_theta_min 5.60
_cell_volume 5872.6(2)
_computing_cell_refinement 'Bruker SAINT'
_computing_data_collection 'Bruker APEX2'
_computing_data_reduction 'Bruker SAINT'
_computing_molecular_graphics 'Bruker SHELXTL'
_computing_publication_material 'Bruker SHELXTL'
_computing_structure_refinement 'SHELXL-2014 (Sheldrick 2014)'
_computing_structure_solution 'SHELXS-97 (Sheldrick 2008)'
_diffrn_ambient_temperature 100(2)
_diffrn_measured_fraction_theta_full 0.998
_diffrn_measured_fraction_theta_max 0.979
_diffrn_measurement_device_type 'Bruker APEX-II CCD'
_diffrn_measurement_method '\f and \w scans'
_diffrn_radiation_type CuK\a
_diffrn_radiation_wavelength 1.54178
_diffrn_reflns_av_R_equivalents 0.0286
_diffrn_reflns_av_unetI/netI 0.0250
_diffrn_reflns_Laue_measured_fraction_full 0.998
_diffrn_reflns_Laue_measured_fraction_max 0.979
_diffrn_reflns_limit_h_max 8
_diffrn_reflns_limit_h_min -10
_diffrn_reflns_limit_k_max 26
_diffrn_reflns_limit_k_min -16
_diffrn_reflns_limit_l_max 37
_diffrn_reflns_limit_l_min -37
_diffrn_reflns_number 36203
_diffrn_reflns_point_group_measured_fraction_full 0.962
_diffrn_reflns_point_group_measured_fraction_max 0.933
_diffrn_reflns_theta_full 67.679
_diffrn_reflns_theta_max 70.357
_diffrn_reflns_theta_min 5.000
_diffrn_source 'fine-focus sealed tube'
_exptl_absorpt_coefficient_mu 0.701
_exptl_absorpt_correction_type multi-scan
_exptl_absorpt_process_details sadabs
_exptl_crystal_colour colourless
_exptl_crystal_density_diffrn 1.237
_exptl_crystal_description block
_exptl_crystal_F_000 2376
_exptl_crystal_size_max 0.360
_exptl_crystal_size_mid 0.250
_exptl_crystal_size_min 0.130
_exptl_transmission_factor_max 0.7533
_exptl_transmission_factor_min 0.5586
_refine_diff_density_max 0.238
_refine_diff_density_min -0.261
_refine_diff_density_rms 0.056
_refine_ls_abs_structure_details
;
 Flack x determined using 4270 quotients [(I+)-(I-)]/[(I+)+(I-)]
 (Parsons, Flack and Wagner, Acta Cryst. B69 (2013) 249-259).
;
_refine_ls_abs_structure_Flack 0.02(3)
_refine_ls_extinction_method none
_refine_ls_goodness_of_fit_ref 1.054
_refine_ls_hydrogen_treatment constr
_refine_ls_matrix_type full
_refine_ls_number_parameters 727
_refine_ls_number_reflns 10479
_refine_ls_number_restraints 0
_refine_ls_restrained_S_all 1.054
_refine_ls_R_factor_all 0.0320
_refine_ls_R_factor_gt 0.0319
_refine_ls_shift/su_max 0.001
_refine_ls_shift/su_mean 0.000
_refine_ls_structure_factor_coef Fsqd
_refine_ls_weighting_details 'w=1/[\s^2^(Fo^2^)+(0.0510P)^2^+1.2619P] where P=(Fo^2^+2Fc^2^)/3'
_refine_ls_weighting_scheme calc
_refine_ls_wR_factor_gt 0.0820
_refine_ls_wR_factor_ref 0.0821
_reflns_Friedel_coverage 0.711
_reflns_Friedel_fraction_full 0.916
_reflns_Friedel_fraction_max 0.876
_reflns_number_gt 10427
_reflns_number_total 10479
_reflns_threshold_expression 'I > 2\s(I)'
_cod_data_source_file c8ob02353k2.cif
_cod_data_source_block cu_zyh_lyy3212_0m
_cod_depositor_comments 'Adding full bibliography for 7156543--7156546.cif.'
_cod_database_code 7156543
_shelx_shelxl_version_number 2014/7
_shelx_space_group_comment
;
The symmetry employed for this shelxl refinement is uniquely defined
by the following loop, which should always be used as a source of
symmetry information in preference to the above space-group names.
They are only intended as comments.
;
_shelx_estimated_absorpt_t_min 0.787
_shelx_estimated_absorpt_t_max 0.914

loop_
_space_group_symop_operation_xyz
'x, y, z'
'x+1/2, -y+1/2, -z'
'-x, y+1/2, -z+1/2'
'-x+1/2, -y, z+1/2'

loop_
_atom_site_label
_atom_site_type_symbol
_atom_site_fract_x
_atom_site_fract_y
_atom_site_fract_z
_atom_site_U_iso_or_equiv
_atom_site_adp_type
_atom_site_occupancy
_atom_site_site_symmetry_order
_atom_site_calc_flag
_atom_site_refinement_flags_posn
_atom_site_refinement_flags_adp
O16 O -0.00417(18) 0.21734(6) 0.91638(4) 0.0255(3) Uani 1 1 d . .
O3 O -0.01152(14) 0.10945(6) 0.86664(4) 0.0138(3) Uani 1 1 d . .
H3 H -0.0015 0.0889 0.8437 0.021 Uiso 1 1 calc R U
O8 O 0.76191(14) 0.07032(6) 0.92589(4) 0.0169(3) Uani 1 1 d . .
H8 H 0.8219 0.0869 0.9082 0.025 Uiso 1 1 calc R U
O10 O 0.40556(14) -0.07504(6) 0.95429(4) 0.0128(2) Uani 1 1 d . .
H10 H 0.3286 -0.0585 0.9654 0.019 Uiso 1 1 calc R U
O12 O 0.37252(14) -0.00830(6) 0.80682(4) 0.0151(3) Uani 1 1 d . .
O6 O -0.00535(16) 0.23144(6) 0.23600(4) 0.0194(3) Uani 1 1 d . .
O7 O 0.00410(14) 0.12124(6) 0.19112(4) 0.0132(3) Uani 1 1 d . .
H7 H 0.0173 0.0982 0.1695 0.020 Uiso 1 1 calc R U
O1 O 0.40938(15) 0.00143(6) 0.13988(4) 0.0153(3) Uani 1 1 d . .
O9 O 0.42266(14) -0.04364(6) 0.29131(4) 0.0127(2) Uani 1 1 d . .
H9 H 0.3440 -0.0261 0.3005 0.019 Uiso 1 1 calc R U
O2 O 0.77737(14) 0.09947(6) 0.25438(4) 0.0160(3) Uani 1 1 d . .
H2 H 0.8386 0.1106 0.2350 0.024 Uiso 1 1 calc R U
O11 O 1.05703(16) 0.72199(6) 0.90718(4) 0.0193(3) Uani 1 1 d . .
O4 O 1.03145(14) 0.62747(6) 0.96751(4) 0.0138(3) Uani 1 1 d . .
H4 H 1.0122 0.6110 0.9916 0.021 Uiso 1 1 calc R U
O13 O 0.61541(14) 0.44640(6) 0.88024(4) 0.0136(3) Uani 1 1 d . .
H13 H 0.6944 0.4622 0.8699 0.020 Uiso 1 1 calc R U
O14 O 0.61873(14) 0.52116(6) 1.02588(4) 0.0151(3) Uani 1 1 d . .
O15 O 0.25984(14) 0.59329(6) 0.90596(4) 0.0174(3) Uani 1 1 d . .
H15 H 0.2006 0.6078 0.9247 0.026 Uiso 1 1 calc R U
C19 C 0.7862(2) -0.08766(9) 0.94686(6) 0.0208(4) Uani 1 1 d . .
H19A H 0.8404 -0.0532 0.9332 0.031 Uiso 1 1 calc R U
H19B H 0.8595 -0.1179 0.9579 0.031 Uiso 1 1 calc R U
H19C H 0.7247 -0.0720 0.9710 0.031 Uiso 1 1 calc R U
C15 C 0.6830(2) -0.11886(8) 0.91326(6) 0.0143(4) Uani 1 1 d . .
H15A H 0.6229 -0.1509 0.9292 0.017 Uiso 1 1 calc R U
C14 C 0.5707(2) -0.07585(8) 0.89222(5) 0.0118(3) Uani 1 1 d . .
C10 C 0.4563(2) -0.03870(8) 0.91851(5) 0.0116(3) Uani 1 1 d . .
C11 C 0.3276(2) -0.02577(8) 0.88415(5) 0.0115(3) Uani 1 1 d . .
C1 C 0.2312(2) 0.03172(8) 0.88876(5) 0.0109(3) Uani 1 1 d . .
H1 H 0.1314 0.0242 0.8991 0.013 Uiso 1 1 calc R U
C2 C 0.2619(2) 0.09116(8) 0.88090(5) 0.0118(3) Uani 1 1 d . .
C3 C 0.1298(2) 0.13764(8) 0.87761(6) 0.0133(3) Uani 1 1 d . .
C16 C 0.1035(2) 0.16920(8) 0.92119(6) 0.0160(4) Uani 1 1 d . .
H16A H 0.0661 0.1386 0.9426 0.019 Uiso 1 1 calc R U
H16B H 0.2001 0.1864 0.9321 0.019 Uiso 1 1 calc R U
C21 C -0.0400(3) 0.24539(12) 0.95627(8) 0.0392(6) Uani 1 1 d . .
H21A H -0.0877 0.2149 0.9755 0.059 Uiso 1 1 calc R U
H21B H -0.1101 0.2798 0.9513 0.059 Uiso 1 1 calc R U
H21C H 0.0529 0.2610 0.9699 0.059 Uiso 1 1 calc R U
C6 C 0.4078(2) 0.12278(8) 0.86603(5) 0.0122(3) Uani 1 1 d . .
H6 H 0.4439 0.0999 0.8397 0.015 Uiso 1 1 calc R U
C7 C 0.5444(2) 0.12722(8) 0.89762(5) 0.0135(4) Uani 1 1 d . .
H7A H 0.6233 0.1517 0.8818 0.016 Uiso 1 1 calc R U
C8 C 0.6159(2) 0.06361(8) 0.90604(5) 0.0123(3) Uani 1 1 d . .
H8A H 0.6284 0.0418 0.8776 0.015 Uiso 1 1 calc R U
C9 C 0.5236(2) 0.02209(8) 0.93675(5) 0.0114(3) Uani 1 1 d . .
H9A H 0.4387 0.0471 0.9484 0.014 Uiso 1 1 calc R U
H9B H 0.5893 0.0112 0.9617 0.014 Uiso 1 1 calc R U
C12 C 0.4163(2) -0.02911(8) 0.84153(5) 0.0117(3) Uani 1 1 d . .
C13 C 0.5531(2) -0.06582(8) 0.84937(6) 0.0132(3) Uani 1 1 d . .
H13A H 0.6197 -0.0804 0.8274 0.016 Uiso 1 1 calc R U
C20 C 0.7796(2) -0.15331(9) 0.87984(6) 0.0208(4) Uani 1 1 d . .
H20A H 0.7133 -0.1757 0.8597 0.031 Uiso 1 1 calc R U
H20B H 0.8461 -0.1827 0.8948 0.031 Uiso 1 1 calc R U
H20C H 0.8412 -0.1236 0.8636 0.031 Uiso 1 1 calc R U
C18 C 0.2197(2) -0.08233(8) 0.88178(6) 0.0139(3) Uani 1 1 d . .
H18A H 0.1578 -0.0840 0.9082 0.021 Uiso 1 1 calc R U
H18B H 0.2796 -0.1204 0.8793 0.021 Uiso 1 1 calc R U
H18C H 0.1536 -0.0783 0.8563 0.021 Uiso 1 1 calc R U
C17 C 0.5153(2) 0.16226(8) 0.93996(6) 0.0187(4) Uani 1 1 d . .
H17A H 0.4295 0.1435 0.9552 0.028 Uiso 1 1 calc R U
H17B H 0.4921 0.2056 0.9334 0.028 Uiso 1 1 calc R U
H17C H 0.6058 0.1602 0.9584 0.028 Uiso 1 1 calc R U
C5 C 0.3559(2) 0.18772(8) 0.85043(6) 0.0162(4) Uani 1 1 d . .
H5A H 0.3764 0.2193 0.8730 0.019 Uiso 1 1 calc R U
H5B H 0.4096 0.1996 0.8234 0.019 Uiso 1 1 calc R U
C4 C 0.1861(2) 0.18198(8) 0.84222(6) 0.0149(4) Uani 1 1 d . .
H4A H 0.1662 0.1649 0.8129 0.018 Uiso 1 1 calc R U
H4B H 0.1358 0.2228 0.8447 0.018 Uiso 1 1 calc R U
C22 C 0.6816(2) -0.15036(9) 0.26322(7) 0.0211(4) Uani 1 1 d . .
H22A H 0.5801 -0.1550 0.2757 0.032 Uiso 1 1 calc R U
H22B H 0.7561 -0.1700 0.2824 0.032 Uiso 1 1 calc R U
H22C H 0.6846 -0.1702 0.2346 0.032 Uiso 1 1 calc R U
C23 C 0.7191(2) -0.08136(8) 0.25851(6) 0.0144(4) Uani 1 1 d . .
H23 H 0.7187 -0.0625 0.2882 0.017 Uiso 1 1 calc R U
C24 C 0.5998(2) -0.04978(8) 0.23191(6) 0.0115(3) Uani 1 1 d . .
C25 C 0.47687(19) -0.01192(8) 0.25376(5) 0.0113(3) Uani 1 1 d . .
C26 C 0.35405(19) -0.00613(8) 0.21739(5) 0.0110(3) Uani 1 1 d . .
C27 C 0.2521(2) 0.04980(8) 0.21782(5) 0.0112(3) Uani 1 1 d . .
H27 H 0.1518 0.0418 0.2276 0.013 Uiso 1 1 calc R U
C28 C 0.2780(2) 0.10862(8) 0.20688(5) 0.0108(3) Uani 1 1 d . .
C29 C 0.14233(19) 0.15257(8) 0.20113(5) 0.0116(3) Uani 1 1 d . .
C30 C 0.1108(2) 0.18742(8) 0.24312(6) 0.0145(4) Uani 1 1 d . .
H30A H 0.0793 0.1580 0.2660 0.017 Uiso 1 1 calc R U
H30B H 0.2041 0.2086 0.2530 0.017 Uiso 1 1 calc R U
C31 C -0.0532(3) 0.25946(10) 0.27512(7) 0.0252(4) Uani 1 1 d . .
H31A H -0.0943 0.2278 0.2946 0.038 Uiso 1 1 calc R U
H31B H -0.1317 0.2902 0.2688 0.038 Uiso 1 1 calc R U
H31C H 0.0333 0.2798 0.2891 0.038 Uiso 1 1 calc R U
C32 C 0.1958(2) 0.19454(8) 0.16395(6) 0.0138(4) Uani 1 1 d . .
H32A H 0.1765 0.1749 0.1354 0.017 Uiso 1 1 calc R U
H32B H 0.1430 0.2349 0.1649 0.017 Uiso 1 1 calc R U
C33 C 0.3654(2) 0.20269(8) 0.17160(6) 0.0148(4) Uani 1 1 d . .
H33A H 0.3843 0.2370 0.1922 0.018 Uiso 1 1 calc R U
H33B H 0.4180 0.2119 0.1440 0.018 Uiso 1 1 calc R U
C34 C 0.4216(2) 0.14054(8) 0.19075(5) 0.0123(3) Uani 1 1 d . .
H34 H 0.4608 0.1154 0.1659 0.015 Uiso 1 1 calc R U
C35 C 0.4490(2) -0.01432(8) 0.17623(5) 0.0122(3) Uani 1 1 d . .
C36 C 0.5872(2) -0.04761(8) 0.18833(6) 0.0136(3) Uani 1 1 d . .
H36 H 0.6575 -0.0651 0.1684 0.016 Uiso 1 1 calc R U
C37 C 0.5422(2) 0.05058(8) 0.26871(5) 0.0116(3) Uani 1 1 d . .
H37A H 0.4570 0.0763 0.2793 0.014 Uiso 1 1 calc R U
H37B H 0.6094 0.0427 0.2938 0.014 Uiso 1 1 calc R U
C38 C 0.63157(19) 0.08897(8) 0.23539(5) 0.0116(3) Uani 1 1 d . .
H38 H 0.6453 0.0635 0.2086 0.014 Uiso 1 1 calc R U
C39 C 0.5566(2) 0.15032(8) 0.22252(5) 0.0128(3) Uani 1 1 d . .
H39 H 0.6348 0.1737 0.2057 0.015 Uiso 1 1 calc R U
C40 C 0.5222(2) 0.18994(8) 0.26251(6) 0.0172(4) Uani 1 1 d . .
H40A H 0.4329 0.1734 0.2775 0.026 Uiso 1 1 calc R U
H40B H 0.5023 0.2326 0.2534 0.026 Uiso 1 1 calc R U
H40C H 0.6093 0.1892 0.2822 0.026 Uiso 1 1 calc R U
C41 C 0.8772(2) -0.07294(10) 0.23916(7) 0.0221(4) Uani 1 1 d . .
H41A H 0.8801 -0.0912 0.2100 0.033 Uiso 1 1 calc R U
H41B H 0.9519 -0.0935 0.2577 0.033 Uiso 1 1 calc R U
H41C H 0.9008 -0.0287 0.2373 0.033 Uiso 1 1 calc R U
C42 C 0.2532(2) -0.06494(8) 0.21783(6) 0.0137(3) Uani 1 1 d . .
H42A H 0.1958 -0.0665 0.2450 0.020 Uiso 1 1 calc R U
H42B H 0.3174 -0.1018 0.2155 0.020 Uiso 1 1 calc R U
H42C H 0.1828 -0.0636 0.1932 0.020 Uiso 1 1 calc R U
C43 C 0.1593(2) 0.42555(10) 0.93261(7) 0.0243(4) Uani 1 1 d . .
H43A H 0.1534 0.4138 0.9633 0.037 Uiso 1 1 calc R U
H43B H 0.0861 0.4012 0.9159 0.037 Uiso 1 1 calc R U
H43C H 0.1360 0.4697 0.9295 0.037 Uiso 1 1 calc R U
C44 C 0.3187(2) 0.41305(9) 0.91565(6) 0.0163(4) Uani 1 1 d . .
H44 H 0.3216 0.4250 0.8843 0.020 Uiso 1 1 calc R U
C45 C 0.4361(2) 0.45041(8) 0.93907(6) 0.0128(3) Uani 1 1 d . .
C46 C 0.5594(2) 0.48450(8) 0.91452(5) 0.0118(3) Uani 1 1 d . .
C47 C 0.6803(2) 0.49764(8) 0.95037(5) 0.0119(3) Uani 1 1 d . .
C48 C 0.7828(2) 0.55316(8) 0.94516(5) 0.0114(3) Uani 1 1 d . .
H48 H 0.8834 0.5429 0.9369 0.014 Uiso 1 1 calc R U
C49 C 0.7592(2) 0.61392(8) 0.94988(5) 0.0118(3) Uani 1 1 d . .
C50 C 0.8985(2) 0.65702(8) 0.95122(6) 0.0131(4) Uani 1 1 d . .
C51 C 0.9385(2) 0.67776(8) 0.90544(6) 0.0146(4) Uani 1 1 d . .
H51A H 0.9710 0.6417 0.8880 0.017 Uiso 1 1 calc R U
H51B H 0.8484 0.6962 0.8914 0.017 Uiso 1 1 calc R U
C52 C 1.1110(3) 0.73602(10) 0.86513(7) 0.0257(4) Uani 1 1 d . .
H52A H 1.1496 0.6983 0.8514 0.039 Uiso 1 1 calc R U
H52B H 1.1928 0.7666 0.8672 0.039 Uiso 1 1 calc R U
H52C H 1.0282 0.7530 0.8476 0.039 Uiso 1 1 calc R U
C53 C 0.3562(2) 0.34396(9) 0.91888(8) 0.0271(5) Uani 1 1 d . .
H53A H 0.4587 0.3367 0.9078 0.041 Uiso 1 1 calc R U
H53B H 0.2832 0.3202 0.9016 0.041 Uiso 1 1 calc R U
H53C H 0.3506 0.3308 0.9493 0.041 Uiso 1 1 calc R U
C54 C 0.4462(2) 0.46133(8) 0.98212(6) 0.0140(3) Uani 1 1 d . .
H54 H 0.3753 0.4476 1.0033 0.017 Uiso 1 1 calc R U
C55 C 0.5824(2) 0.49740(8) 0.99138(5) 0.0119(3) Uani 1 1 d . .
C56 C 0.4957(2) 0.54396(8) 0.89392(5) 0.0125(3) Uani 1 1 d . .
H56A H 0.5811 0.5670 0.8808 0.015 Uiso 1 1 calc R U
H56B H 0.4270 0.5318 0.8700 0.015 Uiso 1 1 calc R U
C57 C 0.4090(2) 0.58840(8) 0.92398(5) 0.0126(3) Uani 1 1 d . .
H57 H 0.4012 0.5690 0.9534 0.015 Uiso 1 1 calc R U
C58 C 0.4822(2) 0.65233(8) 0.92886(6) 0.0148(4) Uani 1 1 d . .
H58 H 0.4033 0.6792 0.9426 0.018 Uiso 1 1 calc R U
C59 C 0.6173(2) 0.65143(8) 0.96117(6) 0.0140(4) Uani 1 1 d . .
H59 H 0.5779 0.6350 0.9894 0.017 Uiso 1 1 calc R U
C60 C 0.6774(2) 0.71750(9) 0.97006(7) 0.0209(4) Uani 1 1 d . .
H60A H 0.6634 0.7441 0.9442 0.025 Uiso 1 1 calc R U
H60B H 0.6233 0.7364 0.9949 0.025 Uiso 1 1 calc R U
C61 C 0.8455(2) 0.70999(9) 0.98042(6) 0.0168(4) Uani 1 1 d . .
H61A H 0.8604 0.6995 1.0114 0.020 Uiso 1 1 calc R U
H61B H 0.9017 0.7485 0.9738 0.020 Uiso 1 1 calc R U
C62 C 0.5156(2) 0.68160(9) 0.88444(6) 0.0203(4) Uani 1 1 d . .
H62A H 0.6084 0.6636 0.8724 0.030 Uiso 1 1 calc R U
H62B H 0.5290 0.7263 0.8879 0.030 Uiso 1 1 calc R U
H62C H 0.4308 0.6736 0.8647 0.030 Uiso 1 1 calc R U
C63 C 0.7816(2) 0.43953(8) 0.95556(6) 0.0141(4) Uani 1 1 d . .
H63A H 0.8420 0.4337 0.9292 0.021 Uiso 1 1 calc R U
H63B H 0.7175 0.4031 0.9603 0.021 Uiso 1 1 calc R U
H63C H 0.8492 0.4451 0.9805 0.021 Uiso 1 1 calc R U

loop_
_atom_site_aniso_label
_atom_site_aniso_U_11
_atom_site_aniso_U_22
_atom_site_aniso_U_33
_atom_site_aniso_U_23
_atom_site_aniso_U_13
_atom_site_aniso_U_12
O16 0.0317(8) 0.0244(7) 0.0205(6) -0.0028(6) 0.0014(6) 0.0157(7)
O3 0.0100(6) 0.0176(6) 0.0136(6) -0.0016(5) 0.0002(5) 0.0005(5)
O8 0.0085(6) 0.0234(6) 0.0187(6) 0.0058(5) -0.0022(5) -0.0036(5)
O10 0.0108(6) 0.0158(6) 0.0119(5) 0.0025(5) 0.0026(5) 0.0012(5)
O12 0.0146(6) 0.0193(6) 0.0115(6) 0.0003(5) -0.0015(5) 0.0013(5)
O6 0.0198(7) 0.0201(6) 0.0183(6) -0.0029(5) 0.0011(6) 0.0095(6)
O7 0.0087(6) 0.0160(6) 0.0149(6) -0.0027(5) 0.0000(5) -0.0004(5)
O1 0.0146(6) 0.0194(6) 0.0119(6) -0.0007(5) -0.0005(5) 0.0000(5)
O9 0.0094(6) 0.0159(6) 0.0127(6) 0.0033(5) 0.0027(5) 0.0017(5)
O2 0.0076(6) 0.0237(7) 0.0168(6) 0.0039(5) -0.0016(5) -0.0029(5)
O11 0.0165(7) 0.0191(6) 0.0222(6) 0.0048(5) 0.0026(5) -0.0045(6)
O4 0.0096(6) 0.0179(6) 0.0138(6) 0.0029(5) -0.0008(5) 0.0003(5)
O13 0.0102(6) 0.0172(6) 0.0135(6) -0.0036(5) 0.0028(5) -0.0008(5)
O14 0.0143(6) 0.0202(6) 0.0110(6) 0.0001(5) -0.0007(5) 0.0002(5)
O15 0.0077(6) 0.0250(7) 0.0194(6) -0.0038(5) -0.0021(5) 0.0029(5)
C19 0.0146(9) 0.0224(9) 0.0256(9) -0.0011(8) -0.0069(8) 0.0053(8)
C15 0.0123(8) 0.0128(8) 0.0179(8) 0.0013(7) 0.0008(7) 0.0012(7)
C14 0.0099(8) 0.0109(8) 0.0146(8) -0.0005(6) 0.0010(7) -0.0036(7)
C10 0.0102(8) 0.0125(8) 0.0120(8) 0.0024(6) 0.0003(7) 0.0003(7)
C11 0.0109(8) 0.0105(7) 0.0131(8) -0.0004(6) -0.0012(7) -0.0002(7)
C1 0.0082(8) 0.0152(8) 0.0091(7) -0.0004(6) -0.0009(6) -0.0009(7)
C2 0.0116(8) 0.0157(8) 0.0080(7) -0.0005(6) -0.0008(7) 0.0002(7)
C3 0.0118(8) 0.0127(8) 0.0153(8) 0.0002(7) -0.0008(7) -0.0004(7)
C16 0.0170(9) 0.0153(8) 0.0157(8) 0.0002(7) -0.0014(7) 0.0034(7)
C21 0.0526(16) 0.0364(12) 0.0288(11) -0.0064(10) 0.0072(12) 0.0223(12)
C6 0.0109(8) 0.0141(8) 0.0117(7) 0.0007(6) -0.0002(7) -0.0012(7)
C7 0.0109(8) 0.0149(8) 0.0146(8) 0.0023(7) -0.0014(7) -0.0026(7)
C8 0.0100(8) 0.0156(8) 0.0113(8) -0.0009(6) -0.0014(7) -0.0020(7)
C9 0.0109(8) 0.0128(8) 0.0105(7) -0.0004(6) -0.0021(7) 0.0002(7)
C12 0.0117(8) 0.0111(7) 0.0122(8) -0.0016(6) -0.0008(7) -0.0019(7)
C13 0.0120(8) 0.0132(8) 0.0146(8) -0.0016(7) 0.0015(7) -0.0004(7)
C20 0.0185(9) 0.0214(9) 0.0224(9) -0.0011(8) -0.0004(8) 0.0074(8)
C18 0.0126(8) 0.0140(8) 0.0150(8) -0.0002(7) -0.0008(7) -0.0015(7)
C17 0.0222(10) 0.0150(8) 0.0189(9) -0.0033(7) -0.0054(8) 0.0006(8)
C5 0.0147(9) 0.0148(8) 0.0190(9) 0.0045(7) -0.0014(7) -0.0026(7)
C4 0.0135(9) 0.0155(8) 0.0156(8) 0.0022(7) -0.0010(7) 0.0012(7)
C22 0.0171(9) 0.0175(9) 0.0287(10) 0.0068(8) 0.0022(8) 0.0039(8)
C23 0.0105(8) 0.0162(9) 0.0166(8) 0.0011(7) 0.0016(7) 0.0016(7)
C24 0.0095(8) 0.0091(7) 0.0157(8) 0.0004(6) 0.0000(7) -0.0023(7)
C25 0.0098(8) 0.0123(8) 0.0119(7) 0.0019(6) 0.0015(7) 0.0007(7)
C26 0.0094(8) 0.0112(8) 0.0125(8) -0.0005(6) 0.0000(7) -0.0011(7)
C27 0.0094(8) 0.0143(8) 0.0100(7) -0.0010(6) 0.0003(6) 0.0002(7)
C28 0.0094(8) 0.0152(8) 0.0077(7) -0.0010(6) -0.0003(6) 0.0002(7)
C29 0.0087(8) 0.0129(8) 0.0131(8) 0.0007(7) -0.0014(6) -0.0007(7)
C30 0.0146(8) 0.0146(8) 0.0142(8) 0.0001(7) -0.0005(7) 0.0011(7)
C31 0.0273(11) 0.0221(9) 0.0261(10) -0.0059(8) 0.0085(9) 0.0060(9)
C32 0.0130(8) 0.0152(8) 0.0134(8) 0.0026(7) -0.0014(7) 0.0004(7)
C33 0.0130(9) 0.0135(8) 0.0178(8) 0.0025(7) -0.0010(7) -0.0023(7)
C34 0.0109(8) 0.0134(8) 0.0127(8) 0.0000(7) -0.0007(7) -0.0014(7)
C35 0.0120(8) 0.0108(7) 0.0136(8) -0.0018(6) 0.0000(7) -0.0031(7)
C36 0.0114(8) 0.0138(8) 0.0155(8) -0.0017(7) 0.0031(7) -0.0007(7)
C37 0.0112(8) 0.0131(8) 0.0104(7) -0.0013(6) -0.0009(7) 0.0000(7)
C38 0.0083(8) 0.0144(8) 0.0122(7) -0.0011(6) -0.0013(7) -0.0012(7)
C39 0.0102(8) 0.0138(8) 0.0144(8) 0.0013(7) 0.0003(7) -0.0028(7)
C40 0.0194(9) 0.0139(8) 0.0182(8) -0.0018(7) -0.0052(8) 0.0007(8)
C41 0.0100(9) 0.0254(10) 0.0308(10) 0.0061(8) -0.0005(8) 0.0015(8)
C42 0.0105(8) 0.0130(8) 0.0175(8) 0.0003(7) 0.0001(7) -0.0005(7)
C43 0.0114(9) 0.0292(11) 0.0324(11) -0.0062(9) 0.0000(8) -0.0012(8)
C44 0.0122(9) 0.0206(9) 0.0160(8) -0.0019(7) 0.0009(7) -0.0023(7)
C45 0.0095(8) 0.0130(8) 0.0159(8) -0.0001(7) 0.0007(7) 0.0039(7)
C46 0.0094(8) 0.0131(8) 0.0129(8) -0.0020(6) 0.0008(7) 0.0011(7)
C47 0.0105(8) 0.0132(8) 0.0119(8) 0.0008(6) -0.0004(7) 0.0016(7)
C48 0.0089(8) 0.0165(8) 0.0088(7) 0.0004(6) 0.0012(6) 0.0014(7)
C49 0.0106(8) 0.0171(8) 0.0078(7) 0.0004(6) -0.0005(6) -0.0009(7)
C50 0.0090(8) 0.0152(8) 0.0152(8) 0.0008(7) -0.0015(7) 0.0005(7)
C51 0.0115(8) 0.0154(8) 0.0168(8) 0.0020(7) -0.0011(7) -0.0011(7)
C52 0.0234(10) 0.0245(10) 0.0292(10) 0.0097(8) 0.0085(9) -0.0009(9)
C53 0.0200(10) 0.0200(10) 0.0414(12) -0.0081(9) 0.0027(9) -0.0042(8)
C54 0.0108(8) 0.0155(8) 0.0156(8) 0.0023(7) 0.0026(7) 0.0012(7)
C55 0.0116(8) 0.0120(7) 0.0122(8) 0.0014(6) -0.0007(7) 0.0033(7)
C56 0.0098(8) 0.0167(8) 0.0110(7) 0.0008(7) -0.0007(7) 0.0014(7)
C57 0.0096(8) 0.0160(8) 0.0123(7) 0.0009(7) -0.0016(7) 0.0023(7)
C58 0.0118(8) 0.0150(8) 0.0175(8) -0.0005(7) -0.0006(7) 0.0032(7)
C59 0.0113(8) 0.0172(8) 0.0135(8) -0.0024(7) 0.0007(7) 0.0017(7)
C60 0.0123(9) 0.0189(9) 0.0316(10) -0.0081(8) 0.0000(8) 0.0014(8)
C61 0.0125(9) 0.0181(8) 0.0198(9) -0.0042(7) 0.0002(7) -0.0012(7)
C62 0.0186(9) 0.0180(9) 0.0243(9) 0.0046(8) -0.0016(8) 0.0009(8)
C63 0.0115(8) 0.0157(8) 0.0151(8) 0.0010(7) -0.0013(7) 0.0022(7)

loop_
_atom_type_symbol
_atom_type_description
_atom_type_scat_dispersion_real
_atom_type_scat_dispersion_imag
_atom_type_scat_source
C C 0.0181 0.0091 'International Tables Vol C Tables 4.2.6.8 and 6.1.1.4'
H H 0.0000 0.0000 'International Tables Vol C Tables 4.2.6.8 and 6.1.1.4'
O O 0.0492 0.0322 'International Tables Vol C Tables 4.2.6.8 and 6.1.1.4'

loop_
_geom_angle_atom_site_label_1
_geom_angle_atom_site_label_2
_geom_angle_atom_site_label_3
_geom_angle
C21 O16 C16 112.12(15)
C3 O3 H3 109.5
C8 O8 H8 109.5
C10 O10 H10 109.5
C31 O6 C30 111.87(14)
C29 O7 H7 109.5
C25 O9 H9 109.5
C38 O2 H2 109.5
C52 O11 C51 111.06(15)
C50 O4 H4 109.5
C46 O13 H13 109.5
C57 O15 H15 109.5
C15 C19 H19A 109.5
C15 C19 H19B 109.5
H19A C19 H19B 109.5
C15 C19 H19C 109.5
H19A C19 H19C 109.5
H19B C19 H19C 109.5
C14 C15 C20 112.22(15)
C14 C15 C19 114.17(15)
C20 C15 C19 109.68(16)
C14 C15 H15A 106.8
C20 C15 H15A 106.8
C19 C15 H15A 106.8
C13 C14 C15 126.68(16)
C13 C14 C10 111.04(15)
C15 C14 C10 122.26(15)
O10 C10 C14 109.18(13)
O10 C10 C9 107.95(13)
C14 C10 C9 112.72(14)
O10 C10 C11 112.93(14)
C14 C10 C11 102.40(13)
C9 C10 C11 111.66(13)
C1 C11 C12 114.03(14)
C1 C11 C18 107.83(14)
C12 C11 C18 103.68(14)
C1 C11 C10 119.19(14)
C12 C11 C10 101.45(13)
C18 C11 C10 109.51(13)
C2 C1 C11 131.26(16)
C2 C1 H1 114.4
C11 C1 H1 114.4
C1 C2 C6 130.94(16)
C1 C2 C3 119.05(16)
C6 C2 C3 109.04(14)
O3 C3 C16 105.45(14)
O3 C3 C4 112.44(14)
C16 C3 C4 113.28(14)
O3 C3 C2 113.43(13)
C16 C3 C2 110.44(14)
C4 C3 C2 102.03(14)
O16 C16 C3 109.84(14)
O16 C16 H16A 109.7
C3 C16 H16A 109.7
O16 C16 H16B 109.7
C3 C16 H16B 109.7
H16A C16 H16B 108.2
O16 C21 H21A 109.5
O16 C21 H21B 109.5
H21A C21 H21B 109.5
O16 C21 H21C 109.5
H21A C21 H21C 109.5
H21B C21 H21C 109.5
C2 C6 C7 119.66(14)
C2 C6 C5 104.36(14)
C7 C6 C5 111.55(14)
C2 C6 H6 106.9
C7 C6 H6 106.9
C5 C6 H6 106.9
C17 C7 C8 111.65(14)
C17 C7 C6 115.73(15)
C8 C7 C6 111.69(14)
C17 C7 H7A 105.6
C8 C7 H7A 105.6
C6 C7 H7A 105.6
O8 C8 C7 110.53(14)
O8 C8 C9 105.87(13)
C7 C8 C9 114.16(15)
O8 C8 H8A 108.7
C7 C8 H8A 108.7
C9 C8 H8A 108.7
C8 C9 C10 118.42(14)
C8 C9 H9A 107.7
C10 C9 H9A 107.7
C8 C9 H9B 107.7
C10 C9 H9B 107.7
H9A C9 H9B 107.1
O12 C12 C13 127.15(16)
O12 C12 C11 124.83(16)
C13 C12 C11 107.82(14)
C14 C13 C12 110.14(15)
C14 C13 H13A 124.9
C12 C13 H13A 124.9
C15 C20 H20A 109.5
C15 C20 H20B 109.5
H20A C20 H20B 109.5
C15 C20 H20C 109.5
H20A C20 H20C 109.5
H20B C20 H20C 109.5
C11 C18 H18A 109.5
C11 C18 H18B 109.5
H18A C18 H18B 109.5
C11 C18 H18C 109.5
H18A C18 H18C 109.5
H18B C18 H18C 109.5
C7 C17 H17A 109.5
C7 C17 H17B 109.5
H17A C17 H17B 109.5
C7 C17 H17C 109.5
H17A C17 H17C 109.5
H17B C17 H17C 109.5
C4 C5 C6 105.53(14)
C4 C5 H5A 110.6
C6 C5 H5A 110.6
C4 C5 H5B 110.6
C6 C5 H5B 110.6
H5A C5 H5B 108.8
C5 C4 C3 104.59(14)
C5 C4 H4A 110.8
C3 C4 H4A 110.8
C5 C4 H4B 110.8
C3 C4 H4B 110.8
H4A C4 H4B 108.9
C23 C22 H22A 109.5
C23 C22 H22B 109.5
H22A C22 H22B 109.5
C23 C22 H22C 109.5
H22A C22 H22C 109.5
H22B C22 H22C 109.5
C24 C23 C41 112.00(15)
C24 C23 C22 110.03(15)
C41 C23 C22 110.48(15)
C24 C23 H23 108.1
C41 C23 H23 108.1
C22 C23 H23 108.1
C36 C24 C23 128.15(16)
C36 C24 C25 111.35(15)
C23 C24 C25 120.43(15)
O9 C25 C24 109.87(13)
O9 C25 C37 107.76(13)
C24 C25 C37 109.78(14)
O9 C25 C26 112.71(14)
C24 C25 C26 102.82(13)
C37 C25 C26 113.80(14)
C27 C26 C35 115.30(14)
C27 C26 C42 108.32(14)
C35 C26 C42 103.10(13)
C27 C26 C25 118.18(14)
C35 C26 C25 101.76(13)
C42 C26 C25 109.02(14)
C28 C27 C26 131.23(16)
C28 C27 H27 114.4
C26 C27 H27 114.4
C27 C28 C34 130.93(16)
C27 C28 C29 118.90(15)
C34 C28 C29 109.27(14)
O7 C29 C30 105.18(14)
O7 C29 C32 112.44(14)
C30 C29 C32 113.39(14)
O7 C29 C28 113.37(14)
C30 C29 C28 110.50(14)
C32 C29 C28 102.20(14)
O6 C30 C29 109.48(14)
O6 C30 H30A 109.8
C29 C30 H30A 109.8
O6 C30 H30B 109.8
C29 C30 H30B 109.8
H30A C30 H30B 108.2
O6 C31 H31A 109.5
O6 C31 H31B 109.5
H31A C31 H31B 109.5
O6 C31 H31C 109.5
H31A C31 H31C 109.5
H31B C31 H31C 109.5
C33 C32 C29 104.76(14)
C33 C32 H32A 110.8
C29 C32 H32A 110.8
C33 C32 H32B 110.8
C29 C32 H32B 110.8
H32A C32 H32B 108.9
C32 C33 C34 105.86(14)
C32 C33 H33A 110.6
C34 C33 H33A 110.6
C32 C33 H33B 110.6
C34 C33 H33B 110.6
H33A C33 H33B 108.7
C28 C34 C33 104.45(14)
C28 C34 C39 119.54(14)
C33 C34 C39 111.53(14)
C28 C34 H34 106.9
C33 C34 H34 106.9
C39 C34 H34 106.9
O1 C35 C36 127.53(16)
O1 C35 C26 124.73(16)
C36 C35 C26 107.61(14)
C24 C36 C35 109.82(16)
C24 C36 H36 125.1
C35 C36 H36 125.1
C38 C37 C25 117.80(14)
C38 C37 H37A 107.9
C25 C37 H37A 107.9
C38 C37 H37B 107.9
C25 C37 H37B 107.9
H37A C37 H37B 107.2
O2 C38 C39 110.87(14)
O2 C38 C37 105.94(13)
C39 C38 C37 114.66(14)
O2 C38 H38 108.4
C39 C38 H38 108.4
C37 C38 H38 108.4
C40 C39 C38 111.21(14)
C40 C39 C34 115.46(15)
C38 C39 C34 112.04(14)
C40 C39 H39 105.8
C38 C39 H39 105.8
C34 C39 H39 105.8
C39 C40 H40A 109.5
C39 C40 H40B 109.5
H40A C40 H40B 109.5
C39 C40 H40C 109.5
H40A C40 H40C 109.5
H40B C40 H40C 109.5
C23 C41 H41A 109.5
C23 C41 H41B 109.5
H41A C41 H41B 109.5
C23 C41 H41C 109.5
H41A C41 H41C 109.5
H41B C41 H41C 109.5
C26 C42 H42A 109.5
C26 C42 H42B 109.5
H42A C42 H42B 109.5
C26 C42 H42C 109.5
H42A C42 H42C 109.5
H42B C42 H42C 109.5
C44 C43 H43A 109.5
C44 C43 H43B 109.5
H43A C43 H43B 109.5
C44 C43 H43C 109.5
H43A C43 H43C 109.5
H43B C43 H43C 109.5
C45 C44 C43 112.19(15)
C45 C44 C53 110.17(16)
C43 C44 C53 110.46(17)
C45 C44 H44 108.0
C43 C44 H44 108.0
C53 C44 H44 108.0
C54 C45 C44 127.79(17)
C54 C45 C46 110.93(16)
C44 C45 C46 121.22(15)
O13 C46 C45 109.69(14)
O13 C46 C56 107.69(13)
C45 C46 C56 110.41(14)
O13 C46 C47 113.00(14)
C45 C46 C47 103.11(13)
C56 C46 C47 112.89(14)
C48 C47 C55 115.36(14)
C48 C47 C63 108.04(14)
C55 C47 C63 103.76(14)
C48 C47 C46 118.59(14)
C55 C47 C46 101.32(14)
C63 C47 C46 108.64(14)
C49 C48 C47 132.46(17)
C49 C48 H48 113.8
C47 C48 H48 113.8
C48 C49 C59 132.19(17)
C48 C49 C50 118.14(16)
C59 C49 C50 109.01(14)
O4 C50 C51 105.45(14)
O4 C50 C61 112.35(14)
C51 C50 C61 113.28(15)
O4 C50 C49 113.22(14)
C51 C50 C49 109.79(14)
C61 C50 C49 102.94(14)
O11 C51 C50 109.60(14)
O11 C51 H51A 109.8
C50 C51 H51A 109.8
O11 C51 H51B 109.8
C50 C51 H51B 109.8
H51A C51 H51B 108.2
O11 C52 H52A 109.5
O11 C52 H52B 109.5
H52A C52 H52B 109.5
O11 C52 H52C 109.5
H52A C52 H52C 109.5
H52B C52 H52C 109.5
C44 C53 H53A 109.5
C44 C53 H53B 109.5
H53A C53 H53B 109.5
C44 C53 H53C 109.5
H53A C53 H53C 109.5
H53B C53 H53C 109.5
C45 C54 C55 109.83(16)
C45 C54 H54 125.1
C55 C54 H54 125.1
O14 C55 C54 127.54(16)
O14 C55 C47 124.56(16)
C54 C55 C47 107.82(14)
C57 C56 C46 117.10(14)
C57 C56 H56A 108.0
C46 C56 H56A 108.0
C57 C56 H56B 108.0
C46 C56 H56B 108.0
H56A C56 H56B 107.3
O15 C57 C58 111.01(14)
O15 C57 C56 105.68(13)
C58 C57 C56 114.38(15)
O15 C57 H57 108.5
C58 C57 H57 108.5
C56 C57 H57 108.5
C57 C58 C62 111.42(15)
C57 C58 C59 112.02(14)
C62 C58 C59 115.36(16)
C57 C58 H58 105.7
C62 C58 H58 105.7
C59 C58 H58 105.7
C49 C59 C60 104.35(14)
C49 C59 C58 119.28(14)
C60 C59 C58 111.41(15)
C49 C59 H59 107.1
C60 C59 H59 107.1
C58 C59 H59 107.1
C61 C60 C59 105.80(15)
C61 C60 H60A 110.6
C59 C60 H60A 110.6
C61 C60 H60B 110.6
C59 C60 H60B 110.6
H60A C60 H60B 108.7
C60 C61 C50 104.74(15)
C60 C61 H61A 110.8
C50 C61 H61A 110.8
C60 C61 H61B 110.8
C50 C61 H61B 110.8
H61A C61 H61B 108.9
C58 C62 H62A 109.5
C58 C62 H62B 109.5
H62A C62 H62B 109.5
C58 C62 H62C 109.5
H62A C62 H62C 109.5
H62B C62 H62C 109.5
C47 C63 H63A 109.5
C47 C63 H63B 109.5
H63A C63 H63B 109.5
C47 C63 H63C 109.5
H63A C63 H63C 109.5
H63B C63 H63C 109.5

loop_
_geom_bond_atom_site_label_1
_geom_bond_atom_site_label_2
_geom_bond_distance
O16 C21 1.405(3)
O16 C16 1.417(2)
O3 C3 1.428(2)
O3 H3 0.8400
O8 C8 1.434(2)
O8 H8 0.8400
O10 C10 1.425(2)
O10 H10 0.8400
O12 C12 1.222(2)
O6 C31 1.413(2)
O6 C30 1.416(2)
O7 C29 1.429(2)
O7 H7 0.8400
O1 C35 1.221(2)
O9 C25 1.427(2)
O9 H9 0.8400
O2 C38 1.431(2)
O2 H2 0.8400
O11 C52 1.412(2)
O11 C51 1.418(2)
O4 C50 1.427(2)
O4 H4 0.8400
O13 C46 1.427(2)
O13 H13 0.8400
O14 C55 1.222(2)
O15 C57 1.433(2)
O15 H15 0.8400
C19 C15 1.534(3)
C19 H19A 0.9800
C19 H19B 0.9800
C19 H19C 0.9800
C15 C14 1.505(2)
C15 C20 1.529(3)
C15 H15A 1.0000
C14 C13 1.346(2)
C14 C10 1.523(2)
C10 C9 1.547(2)
C10 C11 1.577(2)
C11 C1 1.513(2)
C11 C12 1.529(2)
C11 C18 1.552(2)
C1 C2 1.335(3)
C1 H1 0.9500
C2 C6 1.528(2)
C2 C3 1.543(2)
C3 C16 1.523(2)
C3 C4 1.534(2)
C16 H16A 0.9900
C16 H16B 0.9900
C21 H21A 0.9800
C21 H21B 0.9800
C21 H21C 0.9800
C6 C7 1.552(2)
C6 C5 1.553(2)
C6 H6 1.0000
C7 C17 1.529(2)
C7 C8 1.535(2)
C7 H7A 1.0000
C8 C9 1.537(2)
C8 H8A 1.0000
C9 H9A 0.9900
C9 H9B 0.9900
C12 C13 1.465(2)
C13 H13A 0.9500
C20 H20A 0.9800
C20 H20B 0.9800
C20 H20C 0.9800
C18 H18A 0.9800
C18 H18B 0.9800
C18 H18C 0.9800
C17 H17A 0.9800
C17 H17B 0.9800
C17 H17C 0.9800
C5 C4 1.525(3)
C5 H5A 0.9900
C5 H5B 0.9900
C4 H4A 0.9900
C4 H4B 0.9900
C22 C23 1.535(2)
C22 H22A 0.9800
C22 H22B 0.9800
C22 H22C 0.9800
C23 C24 1.499(2)
C23 C41 1.528(2)
C23 H23 1.0000
C24 C36 1.347(2)
C24 C25 1.516(2)
C25 C37 1.539(2)
C25 C26 1.563(2)
C26 C27 1.507(2)
C26 C35 1.530(2)
C26 C42 1.552(2)
C27 C28 1.335(3)
C27 H27 0.9500
C28 C34 1.526(2)
C28 C29 1.539(2)
C29 C30 1.521(2)
C29 C32 1.535(2)
C30 H30A 0.9900
C30 H30B 0.9900
C31 H31A 0.9800
C31 H31B 0.9800
C31 H31C 0.9800
C32 C33 1.526(2)
C32 H32A 0.9900
C32 H32B 0.9900
C33 C34 1.549(2)
C33 H33A 0.9900
C33 H33B 0.9900
C34 C39 1.556(2)
C34 H34 1.0000
C35 C36 1.464(3)
C36 H36 0.9500
C37 C38 1.537(2)
C37 H37A 0.9900
C37 H37B 0.9900
C38 C39 1.534(2)
C38 H38 1.0000
C39 C40 1.530(2)
C39 H39 1.0000
C40 H40A 0.9800
C40 H40B 0.9800
C40 H40C 0.9800
C41 H41A 0.9800
C41 H41B 0.9800
C41 H41C 0.9800
C42 H42A 0.9800
C42 H42B 0.9800
C42 H42C 0.9800
C43 C44 1.524(3)
C43 H43A 0.9800
C43 H43B 0.9800
C43 H43C 0.9800
C44 C45 1.498(3)
C44 C53 1.533(3)
C44 H44 1.0000
C45 C54 1.349(2)
C45 C46 1.516(2)
C46 C56 1.540(2)
C46 C47 1.562(2)
C47 C48 1.511(2)
C47 C55 1.530(2)
C47 C63 1.550(2)
C48 C49 1.338(3)
C48 H48 0.9500
C49 C59 1.532(2)
C49 C50 1.543(2)
C50 C51 1.520(2)
C50 C61 1.529(2)
C51 H51A 0.9900
C51 H51B 0.9900
C52 H52A 0.9800
C52 H52B 0.9800
C52 H52C 0.9800
C53 H53A 0.9800
C53 H53B 0.9800
C53 H53C 0.9800
C54 C55 1.461(3)
C54 H54 0.9500
C56 C57 1.537(2)
C56 H56A 0.9900
C56 H56B 0.9900
C57 C58 1.533(2)
C57 H57 1.0000
C58 C62 1.535(3)
C58 C59 1.553(2)
C58 H58 1.0000
C59 C60 1.548(3)
C59 H59 1.0000
C60 C61 1.526(3)
C60 H60A 0.9900
C60 H60B 0.9900
C61 H61A 0.9900
C61 H61B 0.9900
C62 H62A 0.9800
C62 H62B 0.9800
C62 H62C 0.9800
C63 H63A 0.9800
C63 H63B 0.9800
C63 H63C 0.9800

loop_
_geom_hbond_atom_site_label_D
_geom_hbond_atom_site_label_H
_geom_hbond_atom_site_label_A
_geom_hbond_distance_DH
_geom_hbond_distance_HA
_geom_hbond_distance_DA
_geom_hbond_angle_DHA
_geom_hbond_site_symmetry_A
C54 H54 O8 0.95 2.43 3.336(2) 159.3 2_457
C36 H36 O15 0.95 2.54 3.424(2) 155.6 2_556
C13 H13A O2 0.95 2.46 3.364(2) 159.2 4_655
O15 H15 O4 0.84 2.04 2.8632(18) 168.3 1_455
O13 H13 O1 0.84 2.08 2.8962(18) 165.6 2_556
O4 H4 O10 0.84 2.07 2.8834(17) 164.6 2_557
O2 H2 O7 0.84 2.00 2.8315(17) 168.8 1_655
O9 H9 O12 0.84 2.06 2.8769(18) 164.0 4_554
O7 H7 O13 0.84 2.01 2.8157(17) 161.9 2_456
O10 H10 O14 0.84 2.04 2.8528(18) 163.2 2_457
O8 H8 O3 0.84 2.01 2.8357(17) 167.9 1_655
O3 H3 O9 0.84 2.01 2.8312(17) 165.7 4
C54 H54 O8 0.95 2.43 3.336(2) 159.3 2_457
C36 H36 O15 0.95 2.54 3.424(2) 155.6 2_556
C13 H13A O2 0.95 2.46 3.364(2) 159.2 4_655
O15 H15 O4 0.84 2.04 2.8632(18) 168.3 1_455
O13 H13 O1 0.84 2.08 2.8962(18) 165.6 2_556
O4 H4 O10 0.84 2.07 2.8834(17) 164.6 2_557
O2 H2 O7 0.84 2.00 2.8315(17) 168.8 1_655
O9 H9 O12 0.84 2.06 2.8769(18) 164.0 4_554
O7 H7 O13 0.84 2.01 2.8157(17) 161.9 2_456
O10 H10 O14 0.84 2.04 2.8528(18) 163.2 2_457
O8 H8 O3 0.84 2.01 2.8357(17) 167.9 1_655
O3 H3 O9 0.84 2.01 2.8312(17) 165.7 4
C54 H54 O8 0.95 2.43 3.336(2) 159.3 2_457
C36 H36 O15 0.95 2.54 3.424(2) 155.6 2_556
C13 H13A O2 0.95 2.46 3.364(2) 159.2 4_655
O15 H15 O4 0.84 2.04 2.8632(18) 168.3 1_455
O13 H13 O1 0.84 2.08 2.8962(18) 165.6 2_556
O4 H4 O10 0.84 2.07 2.8834(17) 164.6 2_557
O2 H2 O7 0.84 2.00 2.8315(17) 168.8 1_655
O9 H9 O12 0.84 2.06 2.8769(18) 164.0 4_554
O7 H7 O13 0.84 2.01 2.8157(17) 161.9 2_456
O10 H10 O14 0.84 2.04 2.8528(18) 163.2 2_457
O8 H8 O3 0.84 2.01 2.8357(17) 167.9 1_655
O3 H3 O9 0.84 2.01 2.8312(17) 165.7 4
C54 H54 O8 0.95 2.43 3.336(2) 159.3 2_457
C36 H36 O15 0.95 2.54 3.424(2) 155.6 2_556
C13 H13A O2 0.95 2.46 3.364(2) 159.2 4_655
O15 H15 O4 0.84 2.04 2.8632(18) 168.3 1_455
O13 H13 O1 0.84 2.08 2.8962(18) 165.6 2_556
O4 H4 O10 0.84 2.07 2.8834(17) 164.6 2_557
O2 H2 O7 0.84 2.00 2.8315(17) 168.8 1_655
O9 H9 O12 0.84 2.06 2.8769(18) 164.0 4_554
O7 H7 O13 0.84 2.01 2.8157(17) 161.9 2_456
O10 H10 O14 0.84 2.04 2.8528(18) 163.2 2_457
O8 H8 O3 0.84 2.01 2.8357(17) 167.9 1_655
O3 H3 O9 0.84 2.01 2.8312(17) 165.7 4
O3 H3 O9 0.84 2.01 2.8312(17) 165.7 4
O8 H8 O3 0.84 2.01 2.8357(17) 167.9 1_655
O10 H10 O14 0.84 2.04 2.8528(18) 163.2 2_457
O7 H7 O13 0.84 2.01 2.8157(17) 161.9 2_456
O9 H9 O12 0.84 2.06 2.8769(18) 164.0 4_554
O2 H2 O7 0.84 2.00 2.8315(17) 168.8 1_655
O4 H4 O10 0.84 2.07 2.8834(17) 164.6 2_557
O13 H13 O1 0.84 2.08 2.8962(18) 165.6 2_556
O15 H15 O4 0.84 2.04 2.8632(18) 168.3 1_455
C13 H13A O2 0.95 2.46 3.364(2) 159.2 4_655
C36 H36 O15 0.95 2.54 3.424(2) 155.6 2_556
C54 H54 O8 0.95 2.43 3.336(2) 159.3 2_457
O3 H3 O9 0.84 2.01 2.8312(17) 165.7 4
O8 H8 O3 0.84 2.01 2.8357(17) 167.9 1_655
O10 H10 O14 0.84 2.04 2.8528(18) 163.2 2_457
O7 H7 O13 0.84 2.01 2.8157(17) 161.9 2_456
O9 H9 O12 0.84 2.06 2.8769(18) 164.0 4_554
O2 H2 O7 0.84 2.00 2.8315(17) 168.8 1_655
O4 H4 O10 0.84 2.07 2.8834(17) 164.6 2_557
O13 H13 O1 0.84 2.08 2.8962(18) 165.6 2_556
O15 H15 O4 0.84 2.04 2.8632(18) 168.3 1_455
C13 H13A O2 0.95 2.46 3.364(2) 159.2 4_655
C36 H36 O15 0.95 2.54 3.424(2) 155.6 2_556
C54 H54 O8 0.95 2.43 3.336(2) 159.3 2_457
O3 H3 O9 0.84 2.01 2.8312(17) 165.7 4
O8 H8 O3 0.84 2.01 2.8357(17) 167.9 1_655
O10 H10 O14 0.84 2.04 2.8528(18) 163.2 2_457
O7 H7 O13 0.84 2.01 2.8157(17) 161.9 2_456
O9 H9 O12 0.84 2.06 2.8769(18) 164.0 4_554
O2 H2 O7 0.84 2.00 2.8315(17) 168.8 1_655
O4 H4 O10 0.84 2.07 2.8834(17) 164.6 2_557
O13 H13 O1 0.84 2.08 2.8962(18) 165.6 2_556
O15 H15 O4 0.84 2.04 2.8632(18) 168.3 1_455
C13 H13A O2 0.95 2.46 3.364(2) 159.2 4_655
C36 H36 O15 0.95 2.54 3.424(2) 155.6 2_556
C54 H54 O8 0.95 2.43 3.336(2) 159.3 2_457

loop_
_geom_torsion_atom_site_label_1
_geom_torsion_atom_site_label_2
_geom_torsion_atom_site_label_3
_geom_torsion_atom_site_label_4
_geom_torsion
C20 C15 C14 C13 -1.1(3)
C19 C15 C14 C13 124.5(2)
C20 C15 C14 C10 176.92(16)
C19 C15 C14 C10 -57.5(2)
C13 C14 C10 O10 141.72(15)
C15 C14 C10 O10 -36.6(2)
C13 C14 C10 C9 -98.32(17)
C15 C14 C10 C9 83.35(19)
C13 C14 C10 C11 21.79(19)
C15 C14 C10 C11 -156.54(15)
O10 C10 C11 C1 90.93(18)
C14 C10 C11 C1 -151.79(15)
C9 C10 C11 C1 -30.9(2)
O10 C10 C11 C12 -142.96(14)
C14 C10 C11 C12 -25.69(16)
C9 C10 C11 C12 95.16(15)
O10 C10 C11 C18 -33.83(19)
C14 C10 C11 C18 83.45(16)
C9 C10 C11 C18 -155.70(14)
C12 C11 C1 C2 -45.4(3)
C18 C11 C1 C2 -159.93(18)
C10 C11 C1 C2 74.5(2)
C11 C1 C2 C6 -2.7(3)
C11 C1 C2 C3 164.70(16)
C1 C2 C3 O3 -23.1(2)
C6 C2 C3 O3 146.83(14)
C1 C2 C3 C16 94.98(19)
C6 C2 C3 C16 -95.05(16)
C1 C2 C3 C4 -144.31(16)
C6 C2 C3 C4 25.66(17)
C21 O16 C16 C3 176.12(19)
O3 C3 C16 O16 -64.72(18)
C4 C3 C16 O16 58.6(2)
C2 C3 C16 O16 172.38(15)
C1 C2 C6 C7 -70.3(2)
C3 C2 C6 C7 121.30(16)
C1 C2 C6 C5 164.07(18)
C3 C2 C6 C5 -4.30(18)
C2 C6 C7 C17 -60.1(2)
C5 C6 C7 C17 62.0(2)
C2 C6 C7 C8 69.1(2)
C5 C6 C7 C8 -168.76(14)
C17 C7 C8 O8 -63.26(18)
C6 C7 C8 O8 165.40(13)
C17 C7 C8 C9 56.0(2)
C6 C7 C8 C9 -75.39(18)
O8 C8 C9 C10 -122.56(15)
C7 C8 C9 C10 115.63(17)
O10 C10 C9 C8 167.58(14)
C14 C10 C9 C8 46.9(2)
C11 C10 C9 C8 -67.71(19)
C1 C11 C12 O12 -32.7(2)
C18 C11 C12 O12 84.2(2)
C10 C11 C12 O12 -162.19(16)
C1 C11 C12 C13 152.11(15)
C18 C11 C12 C13 -90.91(15)
C10 C11 C12 C13 22.67(17)
C15 C14 C13 C12 170.45(16)
C10 C14 C13 C12 -7.8(2)
O12 C12 C13 C14 174.65(17)
C11 C12 C13 C14 -10.3(2)
C2 C6 C5 C4 -19.19(18)
C7 C6 C5 C4 -149.75(15)
C6 C5 C4 C3 35.81(18)
O3 C3 C4 C5 -159.13(14)
C16 C3 C4 C5 81.44(18)
C2 C3 C4 C5 -37.27(17)
C41 C23 C24 C36 41.2(3)
C22 C23 C24 C36 -82.1(2)
C41 C23 C24 C25 -135.70(16)
C22 C23 C24 C25 101.01(18)
C36 C24 C25 O9 140.15(15)
C23 C24 C25 O9 -42.5(2)
C36 C24 C25 C37 -101.52(17)
C23 C24 C25 C37 75.85(19)
C36 C24 C25 C26 19.92(18)
C23 C24 C25 C26 -162.71(15)
O9 C25 C26 C27 89.70(18)
C24 C25 C26 C27 -152.06(14)
C37 C25 C26 C27 -33.4(2)
O9 C25 C26 C35 -142.95(14)
C24 C25 C26 C35 -24.71(16)
C37 C25 C26 C35 93.96(15)
O9 C25 C26 C42 -34.49(18)
C24 C25 C26 C42 83.75(16)
C37 C25 C26 C42 -157.58(14)
C35 C26 C27 C28 -45.7(3)
C42 C26 C27 C28 -160.62(18)
C25 C26 C27 C28 74.9(2)
C26 C27 C28 C34 -1.3(3)
C26 C27 C28 C29 166.57(16)
C27 C28 C29 O7 -23.8(2)
C34 C28 C29 O7 146.47(13)
C27 C28 C29 C30 93.95(18)
C34 C28 C29 C30 -95.75(16)
C27 C28 C29 C32 -145.09(15)
C34 C28 C29 C32 25.21(17)
C31 O6 C30 C29 172.21(16)
O7 C29 C30 O6 -62.47(17)
C32 C29 C30 O6 60.78(19)
C28 C29 C30 O6 174.83(14)
O7 C29 C32 C33 -157.97(14)
C30 C29 C32 C33 82.88(18)
C28 C29 C32 C33 -36.07(17)
C29 C32 C33 C34 34.39(18)
C27 C28 C34 C33 164.06(17)
C29 C28 C34 C33 -4.68(17)
C27 C28 C34 C39 -70.4(2)
C29 C28 C34 C39 120.88(16)
C32 C33 C34 C28 -18.14(18)
C32 C33 C34 C39 -148.60(14)
C27 C26 C35 O1 -32.0(2)
C42 C26 C35 O1 85.9(2)
C25 C26 C35 O1 -161.14(16)
C27 C26 C35 C36 151.90(14)
C42 C26 C35 C36 -90.26(15)
C25 C26 C35 C36 22.71(17)
C23 C24 C36 C35 177.16(16)
C25 C24 C36 C35 -5.7(2)
O1 C35 C36 C24 172.44(18)
C26 C35 C36 C24 -11.55(19)
O9 C25 C37 C38 170.11(14)
C24 C25 C37 C38 50.48(19)
C26 C25 C37 C38 -64.1(2)
C25 C37 C38 O2 -123.53(15)
C25 C37 C38 C39 113.87(16)
O2 C38 C39 C40 -65.03(18)
C37 C38 C39 C40 54.87(19)
O2 C38 C39 C34 164.08(13)
C37 C38 C39 C34 -76.02(18)
C28 C34 C39 C40 -60.6(2)
C33 C34 C39 C40 61.51(19)
C28 C34 C39 C38 68.1(2)
C33 C34 C39 C38 -169.81(14)
C43 C44 C45 C54 42.7(3)
C53 C44 C45 C54 -80.8(2)
C43 C44 C45 C46 -134.11(17)
C53 C44 C45 C46 102.38(19)
C54 C45 C46 O13 141.08(15)
C44 C45 C46 O13 -41.6(2)
C54 C45 C46 C56 -100.39(17)
C44 C45 C46 C56 76.92(19)
C54 C45 C46 C47 20.45(19)
C44 C45 C46 C47 -162.24(15)
O13 C46 C47 C48 88.97(18)
C45 C46 C47 C48 -152.69(15)
C56 C46 C47 C48 -33.5(2)
O13 C46 C47 C55 -143.69(14)
C45 C46 C47 C55 -25.34(16)
C56 C46 C47 C55 93.80(16)
O13 C46 C47 C63 -34.81(19)
C45 C46 C47 C63 83.53(16)
C56 C46 C47 C63 -157.33(14)
C55 C47 C48 C49 -46.0(3)
C63 C47 C48 C49 -161.51(18)
C46 C47 C48 C49 74.4(2)
C47 C48 C49 C59 -2.1(3)
C47 C48 C49 C50 167.45(16)
C48 C49 C50 O4 -28.0(2)
C59 C49 C50 O4 143.80(14)
C48 C49 C50 C51 89.51(18)
C59 C49 C50 C51 -98.65(16)
C48 C49 C50 C61 -149.58(16)
C59 C49 C50 C61 22.25(17)
C52 O11 C51 C50 172.04(15)
O4 C50 C51 O11 -63.33(17)
C61 C50 C51 O11 59.93(19)
C49 C50 C51 O11 174.37(14)
C44 C45 C54 C55 177.09(16)
C46 C45 C54 C55 -5.8(2)
C45 C54 C55 O14 171.43(17)
C45 C54 C55 C47 -11.9(2)
C48 C47 C55 O14 -30.5(2)
C63 C47 C55 O14 87.5(2)
C46 C47 C55 O14 -159.91(16)
C48 C47 C55 C54 152.70(15)
C63 C47 C55 C54 -89.34(16)
C46 C47 C55 C54 23.28(17)
O13 C46 C56 C57 171.87(14)
C45 C46 C56 C57 52.1(2)
C47 C46 C56 C57 -62.7(2)
C46 C56 C57 O15 -120.40(16)
C46 C56 C57 C58 117.18(17)
O15 C57 C58 C62 -67.72(18)
C56 C57 C58 C62 51.7(2)
O15 C57 C58 C59 161.38(14)
C56 C57 C58 C59 -79.15(18)
C48 C49 C59 C60 169.19(19)
C50 C49 C59 C60 -1.07(18)
C48 C49 C59 C58 -65.7(3)
C50 C49 C59 C58 124.06(16)
C57 C58 C59 C49 65.3(2)
C62 C58 C59 C49 -63.6(2)
C57 C58 C59 C60 -173.06(15)
C62 C58 C59 C60 58.1(2)
C49 C59 C60 C61 -20.85(19)
C58 C59 C60 C61 -150.83(15)
C59 C60 C61 C50 35.36(19)
O4 C50 C61 C60 -157.07(15)
C51 C50 C61 C60 83.56(18)
C49 C50 C61 C60 -34.93(18)
